data_4345471
loop_
_publ_author_name
'Feng, Xun'
'Feng, Yuquan'
'Guo, Nan'
'Sun, Yiling'
'Zhang, Tian'
'Ma, Lufang'
'Wang, Liya'

_publ_section_title
;
 Series d-f Heteronuclear Metal-Organic Frameworks: Color Tunability and
 Luminescent Probe with Switchable Properties.
;
_journal_issue 3
_journal_name_full 'Inorganic chemistry'
_journal_page_first 1713
_journal_page_last 1721
_journal_paper_doi 10.1021/acs.inorgchem.6b02851
_journal_volume 56
_journal_year 2017
_chemical_formula_sum 'C62 H39 N18 O43 Yb3 Zn6'
_chemical_formula_weight 2635.45
_chemical_name_systematic
; 
 ? 
;
_space_group_IT_number 62
_symmetry_cell_setting orthorhombic
_symmetry_space_group_name_Hall '-P 2ac 2n'
_symmetry_space_group_name_H-M 'P n m a'
_atom_sites_solution_hydrogens geom
_atom_sites_solution_primary direct
_atom_sites_solution_secondary difmap
_audit_creation_method SHELXL-97
_cell_angle_alpha 90.00
_cell_angle_beta 90.00
_cell_angle_gamma 90.00
_cell_formula_units_Z 4
_cell_length_a 15.988(4)
_cell_length_b 33.274(8)
_cell_length_c 16.952(4)
_cell_measurement_reflns_used 9992
_cell_measurement_temperature 296(2)
_cell_measurement_theta_max 26.23
_cell_measurement_theta_min 2.19
_cell_volume 9018(4)
_computing_cell_refinement 'Bruker SAINT'
_computing_data_collection 'Bruker APEX2'
_computing_data_reduction 'Bruker SAINT'
_computing_molecular_graphics 'Bruker SHELXTL'
_computing_publication_material 'Bruker SHELXTL'
_computing_structure_refinement 'SHELXL-97 (Sheldrick, 2008)'
_computing_structure_solution 'SHELXS-97 (Sheldrick, 2008)'
_diffrn_ambient_temperature 296(2)
_diffrn_measured_fraction_theta_full 0.998
_diffrn_measured_fraction_theta_max 0.998
_diffrn_measurement_device_type 'Bruker APEX-II CCD'
_diffrn_measurement_method '\f and \w scans'
_diffrn_radiation_monochromator graphite
_diffrn_radiation_source 'fine-focus sealed tube'
_diffrn_radiation_type MoK\a
_diffrn_radiation_wavelength 0.71073
_diffrn_reflns_av_R_equivalents 0.0763
_diffrn_reflns_av_sigmaI/netI 0.0382
_diffrn_reflns_limit_h_max 19
_diffrn_reflns_limit_h_min -19
_diffrn_reflns_limit_k_max 39
_diffrn_reflns_limit_k_min -39
_diffrn_reflns_limit_l_max 20
_diffrn_reflns_limit_l_min -20
_diffrn_reflns_number 82932
_diffrn_reflns_theta_full 25.00
_diffrn_reflns_theta_max 25.00
_diffrn_reflns_theta_min 2.14
_exptl_absorpt_coefficient_mu 4.744
_exptl_absorpt_correction_T_max 0.468
_exptl_absorpt_correction_T_min 0.315
_exptl_absorpt_correction_type multi-scan
_exptl_absorpt_process_details SADABS
_exptl_crystal_colour colorless
_exptl_crystal_density_diffrn 1.941
_exptl_crystal_density_method 'not measured'
_exptl_crystal_description block
_exptl_crystal_F_000 5084
_exptl_crystal_size_max 0.26
_exptl_crystal_size_mid 0.21
_exptl_crystal_size_min 0.16
_refine_diff_density_max 1.567
_refine_diff_density_min -0.641
_refine_diff_density_rms 0.163
_refine_ls_extinction_method none
_refine_ls_goodness_of_fit_ref 1.011
_refine_ls_hydrogen_treatment constr
_refine_ls_matrix_type full
_refine_ls_number_parameters 611
_refine_ls_number_reflns 8090
_refine_ls_number_restraints 0
_refine_ls_restrained_S_all 1.011
_refine_ls_R_factor_all 0.0641
_refine_ls_R_factor_gt 0.0436
_refine_ls_shift/su_max 0.001
_refine_ls_shift/su_mean 0.000
_refine_ls_structure_factor_coef Fsqd
_refine_ls_weighting_details 'calc w=1/[\s^2^(Fo^2^)+(0.0914P)^2^+20.4909P] where P=(Fo^2^+2Fc^2^)/3'
_refine_ls_weighting_scheme calc
_refine_ls_wR_factor_gt 0.1255
_refine_ls_wR_factor_ref 0.1377
_reflns_number_gt 6283
_reflns_number_total 8090
_reflns_threshold_expression >2sigma(I)
_cod_data_source_file ic6b02851_si_005.cif
_cod_data_source_block a
_cod_depositor_comments
;
The following automatic conversions were performed:

'_symmetry_cell_setting' value 'Orthorhombic' changed to
'orthorhombic' according to
/home/data/users/saulius/crontab/automatic-downloads/current/ACS/lib/dictionaries/cif_core.dic
dictionary named 'cif_core.dic' version 2.4.2 from 2011-04-26.

'_exptl_absorpt_correction_type' value 'Multi-scan' changed to
'multi-scan' according to
/home/data/users/saulius/crontab/automatic-downloads/current/ACS/lib/dictionaries/cif_core.dic
dictionary named 'cif_core.dic' version 2.4.2 from 2011-04-26.

Automatic conversion script
Id: cif_fix_values 4973 2017-02-22 13:04:09Z antanas 
;
_cod_original_sg_symbol_H-M 'Pnma '
_cod_database_code 4345471

loop_
_symmetry_equiv_pos_as_xyz
'x, y, z'
'-x+1/2, -y, z+1/2'
'-x, y+1/2, -z'
'x+1/2, -y+1/2, -z+1/2'
'-x, -y, -z'
'x-1/2, y, -z-1/2'
'x, -y-1/2, z'
'-x-1/2, y-1/2, z-1/2'

loop_
_atom_site_label
_atom_site_type_symbol
_atom_site_fract_x
_atom_site_fract_y
_atom_site_fract_z
_atom_site_U_iso_or_equiv
_atom_site_adp_type
_atom_site_occupancy
_atom_site_symmetry_multiplicity
_atom_site_calc_flag
_atom_site_refinement_flags
Yb1 Yb 0.516665(19) -0.054521(10) 0.946227(17) 0.02744(12) Uani 1 1 d .
Yb2 Yb 0.60431(3) 0.2500 0.64523(3) 0.03395(15) Uani 1 2 d S
Zn2 Zn 0.77278(6) 0.16002(3) 0.92974(5) 0.0364(2) Uani 1 1 d .
Zn1 Zn 0.73630(6) -0.01007(3) 0.78608(5) 0.0401(2) Uani 1 1 d .
Zn3 Zn 0.56299(7) 0.16838(3) 0.32335(6) 0.0496(3) Uani 1 1 d .
C21 C 0.3929(5) 0.1654(3) 0.4173(5) 0.045(2) Uani 1 1 d .
O1 O 0.5664(3) 0.01441(16) 0.9676(3) 0.0344(12) Uani 1 1 d .
O1W O 0.5676(7) -0.1171(2) 0.9805(4) 0.091(3) Uani 1 1 d .
O2W O 0.5911(6) -0.0529(2) 1.0613(4) 0.078(3) Uani 1 1 d .
O2 O 0.6398(3) -0.02105(16) 0.8860(3) 0.0393(13) Uani 1 1 d .
O3 O 0.6001(4) 0.08795(19) 1.0459(3) 0.0542(17) Uani 1 1 d .
O3W O 0.5957(8) 0.2125(3) 0.2521(6) 0.124(4) Uani 1 1 d .
O4 O 0.6801(3) 0.13961(18) 1.0144(4) 0.0485(15) Uani 1 1 d .
O4W O 0.7518(6) 0.2500 0.6302(7) 0.080(3) Uani 1 2 d S
O5 O 0.8258(4) 0.00447(17) 0.6982(3) 0.0461(14) Uani 1 1 d .
O5W O 0.3159(7) 0.1170(4) 0.8902(8) 0.150(5) Uani 1 1 d .
O6 O 0.9405(3) -0.01743(16) 0.6406(3) 0.0370(13) Uani 1 1 d .
O6W O 0.3565(8) 0.1891(4) 0.8094(6) 0.157(5) Uani 1 1 d .
O7 O 1.0175(4) -0.1429(2) 0.7352(4) 0.0553(17) Uani 1 1 d .
O7W O 0.4197(10) 0.1849(4) 0.1074(11) 0.204(7) Uani 1 1 d .
O8 O 1.0366(3) -0.08863(17) 0.6647(3) 0.0396(13) Uani 1 1 d .
O8W O 0.5800(14) 0.1949(6) 0.0912(9) 0.127(9) Uani 0.50 1 d P
O9 O 0.6924(5) 0.1631(2) 0.8198(4) 0.069(2) Uani 1 1 d .
O10 O 0.6429(5) 0.20668(19) 0.7358(4) 0.074(2) Uani 1 1 d .
O11 O 0.4943(4) 0.2082(2) 0.6528(3) 0.0536(17) Uani 1 1 d .
O12 O 0.3726(4) 0.17736(18) 0.6508(3) 0.0466(15) Uani 1 1 d .
O13 O 0.6263(4) 0.2084(2) 0.5427(4) 0.0638(19) Uani 1 1 d .
O14 O 0.6356(4) 0.1901(2) 0.4190(4) 0.0647(19) Uani 1 1 d .
N5 N 0.7269(5) 0.2171(2) 0.9286(4) 0.053(2) Uani 1 1 d .
C9 C 0.7007(5) 0.0809(2) 0.9440(4) 0.0318(17) Uani 1 1 d .
N3 N 0.7470(4) 0.0383(2) 0.8529(4) 0.0394(16) Uani 1 1 d .
C4 C 0.8815(5) -0.0215(2) 0.6884(4) 0.0323(17) Uani 1 1 d .
N2 N 0.8052(4) -0.06004(19) 0.7877(4) 0.0353(15) Uani 1 1 d .
N6 N 0.4727(4) 0.1752(2) 0.4043(4) 0.0455(18) Uani 1 1 d .
N4 N 0.7654(4) 0.09908(19) 0.9076(4) 0.0332(14) Uani 1 1 d .
C3 C 0.8735(5) -0.0586(2) 0.7372(4) 0.0325(17) Uani 1 1 d .
C2 C 0.9172(5) -0.0932(2) 0.7452(4) 0.0328(17) Uani 1 1 d .
C5 C 0.8099(5) -0.0956(3) 0.8235(5) 0.0404(19) Uani 1 1 d .
C28 C 0.4604(6) -0.0531(3) 0.5324(6) 0.052(2) Uani 1 1 d .
C1 C 0.9952(5) -0.1089(2) 0.7123(4) 0.0349(18) Uani 1 1 d .
C14 C 0.6981(6) 0.2294(3) 0.8600(5) 0.049(2) Uani 1 1 d .
N1 N 0.8772(4) -0.1163(2) 0.8007(4) 0.0378(15) Uani 1 1 d .
N7 N 0.3724(4) 0.1691(2) 0.4939(4) 0.0446(17) Uani 1 1 d .
C20 C 0.4361(5) 0.1904(3) 0.6170(5) 0.0386(18) Uani 1 1 d .
C19 C 0.4422(5) 0.1832(3) 0.5320(5) 0.0389(18) Uani 1 1 d .
C10 C 0.6557(4) 0.1043(2) 1.0059(4) 0.0353(17) Uani 1 1 d .
N8 N 0.6445(4) -0.0195(2) 0.7042(4) 0.0448(17) Uani 1 1 d .
C18 C 0.5055(5) 0.1870(3) 0.4767(5) 0.0382(19) Uani 1 1 d .
C17 C 0.5946(5) 0.1963(3) 0.4807(5) 0.051(2) Uani 1 1 d .
C7 C 0.6280(4) 0.0116(2) 0.9238(4) 0.0287(16) Uani 1 1 d .
C8 C 0.6876(5) 0.0435(2) 0.9112(4) 0.0345(17) Uani 1 1 d .
C25 C 0.5237(6) -0.0405(3) 0.5909(5) 0.049(2) Uani 1 1 d .
C11 C 0.7916(5) 0.0727(3) 0.8526(5) 0.041(2) Uani 1 1 d .
C15 C 0.7458(9) 0.2500 0.9699(8) 0.051(3) Uani 1 2 d S
C13 C 0.6754(6) 0.1979(3) 0.8008(5) 0.048(2) Uani 1 1 d .
C24 C 0.5099(6) -0.0111(3) 0.6467(5) 0.056(3) Uani 1 1 d .
H24 H 0.4590 0.0025 0.6472 0.068 Uiso 1 1 calc R
C6 C 0.7480(6) -0.1111(3) 0.8805(6) 0.063(3) Uani 1 1 d .
H6A H 0.7137 -0.1310 0.8554 0.094 Uiso 1 1 calc R
H6B H 0.7134 -0.0894 0.8987 0.094 Uiso 1 1 calc R
H6C H 0.7765 -0.1229 0.9246 0.094 Uiso 1 1 calc R
N9 N 0.3409(8) -0.0767(4) 0.4240(6) 0.091(3) Uani 1 1 d .
H9A H 0.3037 -0.0845 0.3907 0.109 Uiso 1 1 calc R
C12 C 0.8647(6) 0.0811(3) 0.7977(6) 0.068(3) Uani 1 1 d .
H12A H 0.8569 0.1067 0.7728 0.102 Uiso 1 1 calc R
H12B H 0.8675 0.0605 0.7581 0.102 Uiso 1 1 calc R
H12C H 0.9157 0.0813 0.8275 0.102 Uiso 1 1 calc R
C23 C 0.5702(6) -0.0012(3) 0.7021(6) 0.059(3) Uani 1 1 d .
H23 H 0.5586 0.0187 0.7389 0.071 Uiso 1 1 calc R
C26 C 0.6030(8) -0.0575(4) 0.5916(7) 0.079(4) Uani 1 1 d .
H26 H 0.6183 -0.0764 0.5540 0.095 Uiso 1 1 calc R
C27 C 0.6583(7) -0.0457(4) 0.6488(7) 0.074(3) Uani 1 1 d .
H27 H 0.7109 -0.0577 0.6479 0.089 Uiso 1 1 calc R
C29 C 0.3861(7) -0.0323(4) 0.5223(6) 0.069(3) Uani 1 1 d .
H29 H 0.3751 -0.0096 0.5525 0.083 Uiso 1 1 calc R
C22 C 0.3337(6) 0.1550(4) 0.3539(6) 0.066(3) Uani 1 1 d .
H22A H 0.3074 0.1791 0.3348 0.099 Uiso 1 1 calc R
H22B H 0.2918 0.1371 0.3742 0.099 Uiso 1 1 calc R
H22C H 0.3632 0.1422 0.3116 0.099 Uiso 1 1 calc R
C32 C 0.4740(8) -0.0854(4) 0.4831(7) 0.082(4) Uani 1 1 d .
H32 H 0.5247 -0.0991 0.4851 0.098 Uiso 1 1 calc R
C30 C 0.3277(8) -0.0457(5) 0.4665(7) 0.080(4) Uani 1 1 d .
H30 H 0.2780 -0.0315 0.4602 0.096 Uiso 1 1 calc R
C31 C 0.4134(9) -0.0974(4) 0.4314(8) 0.089(4) Uani 1 1 d .
H31 H 0.4221 -0.1201 0.4007 0.107 Uiso 1 1 calc R
C16 C 0.7775(13) 0.2500 1.0520(9) 0.089(6) Uani 1 2 d S
H16A H 0.7862 0.2772 1.0691 0.134 Uiso 0.50 1 calc PR
H16B H 0.8295 0.2356 1.0543 0.134 Uiso 0.50 1 calc PR
H16C H 0.7374 0.2372 1.0859 0.134 Uiso 0.50 1 calc PR
O10W O 0.453(2) -0.1243(11) 0.239(2) 0.102(11) Uiso 0.25 1 d P
O9W O 0.501(4) 0.2500 1.013(5) 0.30(3) Uiso 0.50 2 d SP

loop_
_atom_site_aniso_label
_atom_site_aniso_U_11
_atom_site_aniso_U_22
_atom_site_aniso_U_33
_atom_site_aniso_U_23
_atom_site_aniso_U_13
_atom_site_aniso_U_12
Yb1 0.02528(19) 0.0305(2) 0.02656(18) -0.00360(13) 0.00163(12) -0.00478(13)
Yb2 0.0347(3) 0.0331(3) 0.0340(3) 0.000 -0.0137(2) 0.000
Zn2 0.0361(5) 0.0291(5) 0.0439(5) 0.0040(4) -0.0005(4) -0.0074(4)
Zn1 0.0436(5) 0.0374(6) 0.0394(5) -0.0055(4) 0.0111(4) -0.0013(4)
Zn3 0.0600(7) 0.0441(6) 0.0447(6) -0.0161(5) 0.0110(5) -0.0028(5)
C21 0.045(5) 0.046(5) 0.044(5) -0.007(4) 0.000(4) -0.005(4)
O1 0.029(3) 0.038(3) 0.036(3) -0.008(2) 0.011(2) -0.012(2)
O1W 0.162(8) 0.045(4) 0.064(5) -0.003(4) -0.019(5) 0.018(5)
O2W 0.122(7) 0.051(4) 0.062(4) -0.018(3) -0.052(4) 0.027(4)
O2 0.040(3) 0.038(3) 0.040(3) -0.011(3) 0.015(2) -0.009(2)
O3 0.051(4) 0.055(4) 0.057(4) -0.022(3) 0.027(3) -0.031(3)
O3W 0.207(12) 0.069(6) 0.097(6) 0.020(5) 0.019(7) -0.044(7)
O4 0.044(3) 0.041(3) 0.061(4) -0.010(3) 0.019(3) -0.011(3)
O4W 0.051(6) 0.104(9) 0.085(8) 0.000 -0.019(5) 0.000
O5 0.055(4) 0.035(3) 0.049(3) 0.006(3) 0.025(3) 0.007(3)
O5W 0.125(9) 0.173(12) 0.152(10) 0.041(9) -0.013(8) 0.010(8)
O6 0.040(3) 0.037(3) 0.034(3) 0.009(2) 0.007(2) 0.001(2)
O6W 0.171(11) 0.216(14) 0.084(7) -0.038(8) 0.021(7) 0.040(11)
O7 0.062(4) 0.055(4) 0.049(4) 0.020(3) 0.007(3) 0.017(3)
O7W 0.176(13) 0.136(12) 0.299(19) -0.034(13) -0.106(14) 0.009(10)
O8 0.033(3) 0.050(4) 0.036(3) 0.014(3) 0.001(2) 0.006(3)
O8W 0.174(19) 0.146(18) 0.061(10) 0.007(11) 0.050(11) 0.122(16)
O9 0.083(5) 0.049(4) 0.076(5) 0.014(4) -0.035(4) -0.004(4)
O10 0.102(6) 0.043(4) 0.076(5) 0.016(3) -0.051(4) -0.011(4)
O11 0.043(3) 0.078(5) 0.040(3) -0.002(3) -0.003(3) -0.023(3)
O12 0.052(4) 0.050(4) 0.038(3) -0.001(3) 0.003(3) -0.019(3)
O13 0.048(4) 0.078(5) 0.066(4) -0.036(4) 0.004(3) -0.013(3)
O14 0.055(4) 0.075(5) 0.065(4) -0.035(4) 0.019(3) -0.018(3)
N5 0.071(5) 0.039(4) 0.049(4) 0.009(3) -0.017(4) 0.003(4)
C9 0.029(4) 0.032(4) 0.034(4) 0.001(3) 0.001(3) -0.004(3)
N3 0.036(4) 0.041(4) 0.041(4) -0.009(3) 0.017(3) -0.007(3)
C4 0.035(4) 0.031(4) 0.031(4) -0.005(3) 0.012(3) -0.007(3)
N2 0.036(4) 0.036(4) 0.034(3) -0.001(3) 0.009(3) -0.002(3)
N6 0.048(4) 0.051(5) 0.037(4) -0.013(3) 0.000(3) -0.005(3)
N4 0.029(3) 0.030(4) 0.040(3) 0.000(3) 0.011(3) -0.008(3)
C3 0.047(5) 0.028(4) 0.023(4) 0.001(3) 0.000(3) -0.006(3)
C2 0.036(4) 0.034(4) 0.029(4) 0.009(3) -0.002(3) -0.004(3)
C5 0.039(5) 0.047(5) 0.035(4) 0.002(4) 0.006(4) -0.008(4)
C28 0.051(5) 0.054(6) 0.050(5) 0.014(5) 0.005(4) -0.006(5)
C1 0.042(4) 0.036(5) 0.027(4) 0.008(3) 0.001(3) 0.004(4)
C14 0.044(5) 0.041(5) 0.062(6) 0.005(4) -0.012(4) -0.001(4)
N1 0.038(4) 0.039(4) 0.036(3) 0.016(3) 0.002(3) -0.004(3)
N7 0.036(4) 0.058(5) 0.040(4) -0.009(3) 0.001(3) -0.014(3)
C20 0.038(5) 0.043(5) 0.035(4) -0.004(4) -0.009(4) -0.004(4)
C19 0.031(4) 0.040(5) 0.046(5) -0.002(4) 0.000(4) -0.004(4)
C10 0.025(4) 0.040(5) 0.041(4) -0.002(4) 0.004(3) -0.008(3)
N8 0.047(4) 0.046(4) 0.041(4) -0.006(3) 0.007(3) 0.001(3)
C18 0.035(4) 0.036(5) 0.043(4) -0.012(4) 0.002(4) -0.001(3)
C17 0.048(5) 0.055(6) 0.051(5) -0.033(5) 0.002(4) -0.006(4)
C7 0.028(4) 0.030(4) 0.028(4) -0.007(3) 0.003(3) -0.005(3)
C8 0.029(4) 0.040(5) 0.034(4) -0.005(3) 0.008(3) -0.007(3)
C25 0.049(5) 0.053(6) 0.045(5) 0.004(4) 0.010(4) -0.002(4)
C11 0.037(4) 0.037(5) 0.048(5) 0.002(4) 0.016(4) -0.011(4)
C15 0.069(9) 0.038(7) 0.046(7) 0.000 -0.003(6) 0.000
C13 0.049(5) 0.039(5) 0.056(5) 0.007(4) -0.020(4) -0.001(4)
C24 0.061(6) 0.057(7) 0.050(6) 0.005(5) 0.013(5) 0.009(5)
C6 0.059(6) 0.058(6) 0.072(7) 0.020(5) 0.021(5) 0.001(5)
N9 0.094(8) 0.096(9) 0.083(7) 0.002(7) -0.025(6) -0.022(7)
C12 0.064(6) 0.071(7) 0.069(7) -0.004(6) 0.033(5) -0.015(6)
C23 0.064(6) 0.066(7) 0.047(5) 0.001(5) 0.003(5) -0.005(5)
C26 0.078(8) 0.079(8) 0.080(8) -0.033(7) -0.027(7) 0.016(6)
C27 0.054(6) 0.079(8) 0.090(8) -0.038(7) -0.009(6) 0.008(6)
C29 0.066(7) 0.086(8) 0.056(6) 0.000(6) 0.013(5) 0.004(6)
C22 0.057(6) 0.087(8) 0.054(6) -0.012(5) -0.007(5) -0.012(6)
C32 0.100(10) 0.066(8) 0.080(8) -0.003(7) -0.023(7) 0.000(7)
C30 0.063(7) 0.110(11) 0.069(7) 0.011(7) -0.002(6) -0.016(7)
C31 0.103(11) 0.081(9) 0.085(9) -0.005(7) -0.031(8) 0.001(8)
C16 0.105(15) 0.098(15) 0.065(10) 0.000 -0.021(10) 0.000

loop_
_atom_type_symbol
_atom_type_description
_atom_type_scat_dispersion_real
_atom_type_scat_dispersion_imag
_atom_type_scat_source
C C 0.0033 0.0016 'International Tables Vol C Tables 4.2.6.8 and 6.1.1.4'
H H 0.0000 0.0000 'International Tables Vol C Tables 4.2.6.8 and 6.1.1.4'
N N 0.0061 0.0033 'International Tables Vol C Tables 4.2.6.8 and 6.1.1.4'
O O 0.0106 0.0060 'International Tables Vol C Tables 4.2.6.8 and 6.1.1.4'
Zn Zn 0.2839 1.4301 'International Tables Vol C Tables 4.2.6.8 and 6.1.1.4'
Yb Yb -0.3850 5.5486 'International Tables Vol C Tables 4.2.6.8 and 6.1.1.4'

loop_
_geom_angle_atom_site_label_1
_geom_angle_atom_site_label_2
_geom_angle_atom_site_label_3
_geom_angle
_geom_angle_site_symmetry_1
_geom_angle_site_symmetry_3
O3 Yb1 O8 85.1(2) 5_657 6_557
O3 Yb1 O6 81.8(2) 5_657 6_557
O8 Yb1 O6 78.82(19) 6_557 6_557
O3 Yb1 O2W 114.0(3) 5_657 .
O8 Yb1 O2W 131.4(2) 6_557 .
O6 Yb1 O2W 144.9(2) 6_557 .
O3 Yb1 O1W 80.0(3) 5_657 .
O8 Yb1 O1W 72.6(2) 6_557 .
O6 Yb1 O1W 147.2(2) 6_557 .
O2W Yb1 O1W 67.9(3) . .
O3 Yb1 O1 76.75(19) 5_657 5_657
O8 Yb1 O1 152.34(18) 6_557 5_657
O6 Yb1 O1 78.11(19) 6_557 5_657
O2W Yb1 O1 75.7(2) . 5_657
O1W Yb1 O1 123.2(2) . 5_657
O3 Yb1 O1 138.3(2) 5_657 .
O8 Yb1 O1 123.81(19) 6_557 .
O6 Yb1 O1 76.24(18) 6_557 .
O2W Yb1 O1 71.5(2) . .
O1W Yb1 O1 133.7(3) . .
O1 Yb1 O1 64.31(19) 5_657 .
O3 Yb1 O2 159.19(19) 5_657 .
O8 Yb1 O2 76.52(19) 6_557 .
O6 Yb1 O2 85.14(19) 6_557 .
O2W Yb1 O2 85.8(3) . .
O1W Yb1 O2 103.2(3) . .
O1 Yb1 O2 116.29(16) 5_657 .
O1 Yb1 O2 52.01(16) . .
O3 Yb1 C7 159.4(2) 5_657 .
O8 Yb1 C7 101.0(2) 6_557 .
O6 Yb1 C7 80.2(2) 6_557 .
O2W Yb1 C7 76.8(3) . .
O1W Yb1 C7 120.6(3) . .
O1 Yb1 C7 89.85(18) 5_657 .
O1 Yb1 C7 25.54(18) . .
O2 Yb1 C7 26.48(18) . .
O3 Yb1 Yb1 108.29(16) 5_657 5_657
O8 Yb1 Yb1 148.08(15) 6_557 5_657
O6 Yb1 Yb1 74.79(13) 6_557 5_657
O2W Yb1 Yb1 70.53(17) . 5_657
O1W Yb1 Yb1 137.10(18) . 5_657
O1 Yb1 Yb1 32.69(11) 5_657 5_657
O1 Yb1 Yb1 31.62(11) . 5_657
O2 Yb1 Yb1 83.61(12) . 5_657
C7 Yb1 Yb1 57.16(14) . 5_657
O10 Yb2 O10 82.2(4) 7_565 .
O10 Yb2 O11 76.9(3) 7_565 7_565
O10 Yb2 O11 126.0(3) . 7_565
O10 Yb2 O11 126.0(3) 7_565 .
O10 Yb2 O11 76.9(3) . .
O11 Yb2 O11 76.5(4) 7_565 .
O10 Yb2 O13 154.3(3) 7_565 .
O10 Yb2 O13 95.3(3) . .
O11 Yb2 O13 123.2(2) 7_565 .
O11 Yb2 O13 77.6(2) . .
O10 Yb2 O13 95.3(3) 7_565 7_565
O10 Yb2 O13 154.3(3) . 7_565
O11 Yb2 O13 77.6(2) 7_565 7_565
O11 Yb2 O13 123.2(2) . 7_565
O13 Yb2 O13 75.9(4) . 7_565
O10 Yb2 O4W 78.2(3) 7_565 .
O10 Yb2 O4W 78.2(3) . .
O11 Yb2 O4W 141.69(19) 7_565 .
O11 Yb2 O4W 141.69(19) . .
O13 Yb2 O4W 76.2(3) . .
O13 Yb2 O4W 76.2(3) 7_565 .
N5 Zn2 N4 153.3(3) . .
N5 Zn2 N7 98.5(3) . 6_657
N4 Zn2 N7 107.4(3) . 6_657
N5 Zn2 O4 93.0(3) . .
N4 Zn2 O4 76.9(2) . .
N7 Zn2 O4 99.0(2) 6_657 .
N5 Zn2 O12 90.6(3) . 6_657
N4 Zn2 O12 100.8(2) . 6_657
N7 Zn2 O12 77.9(2) 6_657 6_657
O4 Zn2 O12 175.6(2) . 6_657
N5 Zn2 O9 75.2(3) . .
N4 Zn2 O9 82.1(3) . .
N7 Zn2 O9 160.4(3) 6_657 .
O4 Zn2 O9 99.8(3) . .
O12 Zn2 O9 83.6(2) 6_657 .
N3 Zn1 N2 128.6(3) . .
N3 Zn1 N8 125.2(3) . .
N2 Zn1 N8 106.1(3) . .
N3 Zn1 O5 99.1(2) . .
N2 Zn1 O5 80.1(2) . .
N8 Zn1 O5 92.4(3) . .
N3 Zn1 O2 76.6(2) . .
N2 Zn1 O2 103.1(2) . .
N8 Zn1 O2 89.7(2) . .
O5 Zn1 O2 175.6(2) . .
O3W Zn3 N6 121.8(4) . .
O3W Zn3 N1 113.4(4) . 2_654
N6 Zn3 N1 124.7(3) . 2_654
O3W Zn3 O14 94.0(4) . .
N6 Zn3 O14 80.3(3) . .
N1 Zn3 O14 100.3(3) 2_654 .
O3W Zn3 O7 91.5(4) . 2_654
N6 Zn3 O7 95.1(3) . 2_654
N1 Zn3 O7 79.2(2) 2_654 2_654
O14 Zn3 O7 174.2(3) . 2_654
N6 C21 N7 111.8(7) . .
N6 C21 C22 123.4(8) . .
N7 C21 C22 124.6(8) . .
C7 O1 Yb1 148.6(5) . 5_657
C7 O1 Yb1 95.7(4) . .
Yb1 O1 Yb1 115.69(18) 5_657 .
C7 O2 Zn1 109.3(4) . .
C7 O2 Yb1 93.4(4) . .
Zn1 O2 Yb1 154.0(2) . .
C10 O3 Yb1 150.4(5) . 5_657
C10 O4 Zn2 115.6(5) . .
C4 O5 Zn1 114.6(5) . .
C4 O6 Yb1 139.9(5) . 6_657
C1 O7 Zn3 113.7(5) . 2_655
C1 O8 Yb1 138.7(5) . 6_657
C13 O9 Zn2 112.5(6) . .
C13 O10 Yb2 152.2(6) . .
C20 O11 Yb2 147.4(6) . .
C20 O12 Zn2 113.7(5) . 6_557
C17 O13 Yb2 142.6(6) . .
C17 O14 Zn3 114.2(6) . .
C14 N5 C15 106.7(8) . .
C14 N5 Zn2 115.1(6) . .
C15 N5 Zn2 132.7(7) . .
N4 C9 C8 109.6(6) . .
N4 C9 C10 117.2(7) . .
C8 C9 C10 133.0(7) . .
C11 N3 C8 105.2(6) . .
C11 N3 Zn1 137.3(5) . .
C8 N3 Zn1 116.8(5) . .
O6 C4 O5 123.3(7) . .
O6 C4 C3 120.9(7) . .
O5 C4 C3 115.8(6) . .
C5 N2 C3 105.5(6) . .
C5 N2 Zn1 141.1(5) . .
C3 N2 Zn1 113.3(5) . .
C21 N6 C18 106.4(7) . .
C21 N6 Zn3 140.7(6) . .
C18 N6 Zn3 111.4(5) . .
C11 N4 C9 105.2(6) . .
C11 N4 Zn2 138.4(5) . .
C9 N4 Zn2 113.7(5) . .
C2 C3 N2 108.2(6) . .
C2 C3 C4 135.7(7) . .
N2 C3 C4 116.1(7) . .
C3 C2 N1 107.8(7) . .
C3 C2 C1 134.8(7) . .
N1 C2 C1 117.3(7) . .
N2 C5 N1 111.9(7) . .
N2 C5 C6 124.8(8) . .
N1 C5 C6 123.3(8) . .
C32 C28 C29 116.8(10) . .
C32 C28 C25 121.2(10) . .
C29 C28 C25 122.0(10) . .
O8 C1 O7 122.7(7) . .
O8 C1 C2 120.6(7) . .
O7 C1 C2 116.7(7) . .
N5 C14 C14 108.2(5) . 7_565
N5 C14 C13 117.4(8) . .
C14 C14 C13 134.4(5) 7_565 .
C5 N1 C2 106.5(6) . .
C5 N1 Zn3 140.5(5) . 2_655
C2 N1 Zn3 113.0(5) . 2_655
C21 N7 C19 106.7(7) . .
C21 N7 Zn2 141.0(6) . 6_557
C19 N7 Zn2 112.4(5) . 6_557
O12 C20 O11 123.0(7) . .
O12 C20 C19 116.8(7) . .
O11 C20 C19 120.2(7) . .
N7 C19 C18 107.9(7) . .
N7 C19 C20 117.7(7) . .
C18 C19 C20 134.3(7) . .
O3 C10 O4 124.9(7) . .
O3 C10 C9 120.0(7) . .
O4 C10 C9 115.0(6) . .
C27 N8 C23 116.0(9) . .
C27 N8 Zn1 118.1(7) . .
C23 N8 Zn1 125.9(6) . .
C19 C18 N6 107.2(7) . .
C19 C18 C17 134.6(8) . .
N6 C18 C17 117.9(7) . .
O13 C17 O14 123.5(8) . .
O13 C17 C18 120.6(8) . .
O14 C17 C18 115.9(8) . .
O1 C7 O2 118.8(6) . .
O1 C7 C8 124.1(7) . .
O2 C7 C8 117.1(6) . .
O1 C7 Yb1 58.7(4) . .
O2 C7 Yb1 60.1(4) . .
C8 C7 Yb1 176.9(5) . .
C9 C8 N3 107.3(6) . .
C9 C8 C7 134.7(7) . .
N3 C8 C7 118.0(7) . .
C24 C25 C26 115.4(9) . .
C24 C25 C28 123.4(9) . .
C26 C25 C28 121.2(9) . .
N3 C11 N4 112.7(6) . .
N3 C11 C12 124.4(8) . .
N4 C11 C12 122.9(7) . .
N5 C15 N5 110.3(11) . 7_565
N5 C15 C16 124.8(5) . .
N5 C15 C16 124.8(6) 7_565 .
O9 C13 O10 122.7(9) . .
O9 C13 C14 115.3(8) . .
O10 C13 C14 121.9(8) . .
C25 C24 C23 121.4(10) . .
C25 C24 H24 119.3 . .
C23 C24 H24 119.3 . .
C5 C6 H6A 109.5 . .
C5 C6 H6B 109.5 . .
H6A C6 H6B 109.5 . .
C5 C6 H6C 109.5 . .
H6A C6 H6C 109.5 . .
H6B C6 H6C 109.5 . .
C30 N9 C31 120.0(12) . .
C30 N9 H9A 120.0 . .
C31 N9 H9A 120.0 . .
C11 C12 H12A 109.5 . .
C11 C12 H12B 109.5 . .
H12A C12 H12B 109.5 . .
C11 C12 H12C 109.5 . .
H12A C12 H12C 109.5 . .
H12B C12 H12C 109.5 . .
N8 C23 C24 121.9(9) . .
N8 C23 H23 119.0 . .
C24 C23 H23 119.0 . .
C27 C26 C25 118.8(10) . .
C27 C26 H26 120.6 . .
C25 C26 H26 120.6 . .
N8 C27 C26 126.3(10) . .
N8 C27 H27 116.8 . .
C26 C27 H27 116.8 . .
C28 C29 C30 119.8(12) . .
C28 C29 H29 120.1 . .
C30 C29 H29 120.1 . .
C21 C22 H22A 109.5 . .
C21 C22 H22B 109.5 . .
H22A C22 H22B 109.5 . .
C21 C22 H22C 109.5 . .
H22A C22 H22C 109.5 . .
H22B C22 H22C 109.5 . .
C31 C32 C28 120.3(13) . .
C31 C32 H32 119.9 . .
C28 C32 H32 119.9 . .
N9 C30 C29 121.8(13) . .
N9 C30 H30 119.1 . .
C29 C30 H30 119.1 . .
N9 C31 C32 121.3(13) . .
N9 C31 H31 119.4 . .
C32 C31 H31 119.4 . .
C15 C16 H16A 109.5 . .
C15 C16 H16B 109.5 . .
H16A C16 H16B 109.5 . .
C15 C16 H16C 109.5 . .
H16A C16 H16C 109.5 . .
H16B C16 H16C 109.5 . .

loop_
_geom_bond_atom_site_label_1
_geom_bond_atom_site_label_2
_geom_bond_distance
_geom_bond_site_symmetry_2
Yb1 O3 2.177(5) 5_657
Yb1 O8 2.220(5) 6_557
Yb1 O6 2.274(5) 6_557
Yb1 O2W 2.285(6) .
Yb1 O1W 2.309(7) .
Yb1 O1 2.383(5) 5_657
Yb1 O1 2.454(5) .
Yb1 O2 2.481(5) .
Yb1 C7 2.857(7) .
Yb1 Yb1 4.0953(10) 5_657
Yb2 O10 2.194(6) 7_565
Yb2 O10 2.194(6) .
Yb2 O11 2.247(6) 7_565
Yb2 O11 2.247(6) .
Yb2 O13 2.251(6) .
Yb2 O13 2.251(6) 7_565
Yb2 O4W 2.371(10) .
Zn2 N5 2.035(8) .
Zn2 N4 2.065(6) .
Zn2 N7 2.075(7) 6_657
Zn2 O4 2.171(5) .
Zn2 O12 2.177(6) 6_657
Zn2 O9 2.266(6) .
Zn1 N3 1.976(7) .
Zn1 N2 1.995(7) .
Zn1 N8 2.045(7) .
Zn1 O5 2.121(5) .
Zn1 O2 2.320(5) .
Zn3 O3W 1.971(8) .
Zn3 N6 2.004(7) .
Zn3 N1 2.016(7) 2_654
Zn3 O14 2.120(7) .
Zn3 O7 2.147(6) 2_654
C21 N6 1.335(11) .
C21 N7 1.344(11) .
C21 C22 1.474(12) .
O1 C7 1.238(8) .
O1 Yb1 2.383(5) 5_657
O2 C7 1.276(8) .
O3 C10 1.243(9) .
O3 Yb1 2.177(5) 5_657
O4 C10 1.247(9) .
O5 C4 1.252(9) .
O6 C4 1.251(8) .
O6 Yb1 2.274(5) 6_657
O7 C1 1.249(10) .
O7 Zn3 2.147(6) 2_655
O8 C1 1.242(9) .
O8 Yb1 2.220(5) 6_657
O9 C13 1.233(10) .
O10 C13 1.253(10) .
O11 C20 1.258(9) .
O12 C20 1.244(10) .
O12 Zn2 2.177(6) 6_557
O13 C17 1.234(10) .
O14 C17 1.251(10) .
N5 C14 1.316(11) .
N5 C15 1.335(10) .
C9 N4 1.349(9) .
C9 C8 1.380(11) .
C9 C10 1.491(10) .
N3 C11 1.348(10) .
N3 C8 1.381(9) .
C4 C3 1.491(10) .
N2 C5 1.330(10) .
N2 C3 1.388(10) .
N6 C18 1.392(11) .
N4 C11 1.348(10) .
C3 C2 1.356(11) .
C2 N1 1.372(9) .
C2 C1 1.462(11) .
C5 N1 1.335(10) .
C5 C6 1.477(11) .
C28 C32 1.378(15) .
C28 C29 1.384(14) .
C28 C25 1.478(14) .
C14 C14 1.372(17) 7_565
C14 C13 1.495(12) .
N1 Zn3 2.016(7) 2_655
N7 C19 1.372(10) .
N7 Zn2 2.075(7) 6_557
C20 C19 1.464(11) .
C19 C18 1.385(11) .
N8 C27 1.300(12) .
N8 C23 1.335(12) .
C18 C17 1.459(11) .
C7 C8 1.440(10) .
C25 C24 1.382(13) .
C25 C26 1.387(14) .
C11 C12 1.519(11) .
C15 N5 1.335(10) 7_565
C15 C16 1.481(19) .
C24 C23 1.385(14) .
C24 H24 0.9300 .
C6 H6A 0.9600 .
C6 H6B 0.9600 .
C6 H6C 0.9600 .
N9 C30 1.277(16) .
N9 C31 1.352(16) .
N9 H9A 0.8600 .
C12 H12A 0.9600 .
C12 H12B 0.9600 .
C12 H12C 0.9600 .
C23 H23 0.9300 .
C26 C27 1.368(15) .
C26 H26 0.9300 .
C27 H27 0.9300 .
C29 C30 1.402(16) .
C29 H29 0.9300 .
C22 H22A 0.9600 .
C22 H22B 0.9600 .
C22 H22C 0.9600 .
C32 C31 1.366(16) .
C32 H32 0.9300 .
C30 H30 0.9300 .
C31 H31 0.9300 .
C16 H16A 0.9600 .
C16 H16B 0.9600 .
C16 H16C 0.9600 .
